data_4514280
loop_
_publ_author_name
'Matheu, Roc'
'Ertem, Mehmed Z.'
'Gimbert-Suri\~nach, Carolina'
'Benet-Buchholz, Jordi'
'Sala, Xavier'
'Llobet, Antoni'

_publ_section_title
;
 Hydrogen Bonding Rescues Overpotential in Seven-Coordinated Ru Water
 Oxidation Catalysts
;
_journal_issue 10
_journal_name_full 'ACS Catalysis'
_journal_page_first 6525
_journal_paper_doi 10.1021/acscatal.7b01860
_journal_volume 7
_journal_year 2017
_chemical_formula_sum 'C26 H28 N4 O7 Ru S'
_chemical_formula_weight 641.65
_chemical_name_systematic
;
 ?
;
_space_group_IT_number 14
_space_group_name_Hall '-P 2yn'
_symmetry_cell_setting monoclinic
_symmetry_space_group_name_Hall '-P 2yn'
_symmetry_space_group_name_H-M 'P 1 21/n 1'
_atom_sites_solution_hydrogens mixed
_audit_creation_method SHELXL-2012
_cell_angle_alpha 90
_cell_angle_beta 105.354(4)
_cell_angle_gamma 90
_cell_formula_units_Z 4
_cell_length_a 11.0510(14)
_cell_length_b 15.235(2)
_cell_length_c 16.459(2)
_cell_measurement_reflns_used 6731
_cell_measurement_temperature 100(2)
_cell_measurement_theta_max 29.66
_cell_measurement_theta_min 2.41
_cell_volume 2672.2(6)
_computing_cell_refinement 'Bruker APEX2 v2011.4-0'
_computing_data_collection 'Bruker APEX2 v2011.4-0'
_computing_data_reduction 'Bruker SAINT V7.60A'
_computing_molecular_graphics 'Bruker SHELXTL'
_computing_publication_material 'Bruker SHELXTL'
_computing_structure_refinement 'SHELXL-2012 (Sheldrick, 2012)'
_computing_structure_solution 'SHELXS-2012 (Sheldrick, 2012)'
_diffrn_ambient_temperature 100(2)
_diffrn_detector_area_resol_mean 512
_diffrn_detector_type '4K CCD area detector APEX II'
_diffrn_measured_fraction_theta_full 0.999
_diffrn_measured_fraction_theta_max 0.891
_diffrn_measurement_device_type 'APEX DUO Kappa 4-axis goniometer'
_diffrn_measurement_method
;
 Fullsphere data collection, phi and omega scans
;
_diffrn_measurement_specimen_support 'magnetic support with MicroMount'
_diffrn_radiation_monochromator 'Quazar MX Multilayer Optics'
_diffrn_radiation_type MoK\a
_diffrn_radiation_wavelength 0.71073
_diffrn_reflns_av_R_equivalents 0.0402
_diffrn_reflns_av_unetI/netI 0.0451
_diffrn_reflns_Laue_measured_fraction_full 0.999
_diffrn_reflns_Laue_measured_fraction_max 0.891
_diffrn_reflns_limit_h_max 14
_diffrn_reflns_limit_h_min -12
_diffrn_reflns_limit_k_max 16
_diffrn_reflns_limit_k_min -20
_diffrn_reflns_limit_l_max 22
_diffrn_reflns_limit_l_min -21
_diffrn_reflns_number 23479
_diffrn_reflns_point_group_measured_fraction_full 0.999
_diffrn_reflns_point_group_measured_fraction_max 0.891
_diffrn_reflns_theta_full 25.000
_diffrn_reflns_theta_max 30.188
_diffrn_reflns_theta_min 2.000
_diffrn_source 'Microfocus source E025 IuS'
_diffrn_source_current 0.6
_diffrn_source_power 50
_diffrn_source_size '0.2 mm x 0.2 mm fine focus'
_diffrn_source_type 'Bruker APEX DUO'
_exptl_absorpt_coefficient_mu 0.718
_exptl_absorpt_correction_T_max 0.9719
_exptl_absorpt_correction_T_min 0.9188
_exptl_absorpt_correction_type empirical
_exptl_absorpt_process_details
; 
 SADABS Version 2008/1 Bruker-Nonius
 Blessing, Acta Cryst. (1995) A51 33-38
;
_exptl_crystal_colour red
_exptl_crystal_density_diffrn 1.595
_exptl_crystal_description prism
_exptl_crystal_F_000 1312
_exptl_crystal_size_max 0.12
_exptl_crystal_size_mid 0.05
_exptl_crystal_size_min 0.04
_refine_diff_density_max 0.453
_refine_diff_density_min -0.656
_refine_diff_density_rms 0.088
_refine_ls_extinction_method none
_refine_ls_goodness_of_fit_ref 1.037
_refine_ls_hydrogen_treatment constr
_refine_ls_matrix_type full
_refine_ls_number_parameters 368
_refine_ls_number_reflns 7072
_refine_ls_number_restraints 2
_refine_ls_restrained_S_all 1.041
_refine_ls_R_factor_all 0.0430
_refine_ls_R_factor_gt 0.0307
_refine_ls_shift/su_max 0.001
_refine_ls_shift/su_mean 0.000
_refine_ls_structure_factor_coef Fsqd
_refine_ls_weighting_details
;
 w=1/[\s^2^(Fo^2^)+(0.0309P)^2^+0.8004P]
 where P=(Fo^2^+2Fc^2^)/3
;
_refine_ls_weighting_scheme calc
_refine_ls_wR_factor_gt 0.0696
_refine_ls_wR_factor_ref 0.0755
_reflns_Friedel_coverage 0.000
_reflns_number_gt 5662
_reflns_number_total 7072
_reflns_threshold_expression >2sigma(I)
_cod_data_source_file cs7b01860_si_002.cif
_cod_data_source_block mo_Roc9_50mono_0m
_cod_depositor_comments
;
The following automatic conversions were performed:

'_symmetry_cell_setting' value 'Monoclinic' changed to 'monoclinic'
according to
/home/data/users/saulius/crontab/automatic-downloads/current/ACS/lib/dictionaries/cif_core.dic
dictionary named 'cif_core.dic' version 2.4.2 from 2011-04-26.

Automatic conversion script
Id: cif_fix_values 4973 2017-02-22 13:04:09Z antanas 
;
_cod_original_cell_volume 2672.0(6)
_cod_original_sg_symbol_H-M P2(1)/n
_cod_database_code 4514280
_shelx_space_group_comment
;
The symmetry employed for this shelxl refinement is uniquely defined
by the following loop, which should always be used as a source of
symmetry information in preference to the above space-group names.
They are only intended as comments.
;
_shelx_estimated_absorpt_t_min 0.919
_shelx_estimated_absorpt_t_max 0.972
_shelxl_version_number 2012-9

loop_
_space_group_symop_operation_xyz
'x, y, z'
'-x+1/2, y+1/2, -z+1/2'
'-x, -y, -z'
'x-1/2, -y-1/2, z-1/2'

loop_
_atom_site_label
_atom_site_type_symbol
_atom_site_fract_x
_atom_site_fract_y
_atom_site_fract_z
_atom_site_U_iso_or_equiv
_atom_site_adp_type
_atom_site_occupancy
_atom_site_site_symmetry_order
_atom_site_calc_flag
_atom_site_refinement_flags_posn
_atom_site_refinement_flags_adp
_atom_site_refinement_flags_occupancy
_atom_site_disorder_assembly
_atom_site_disorder_group
Ru1 Ru 0.98725(2) 0.25592(2) 0.14136(2) 0.00863(5) Uani 1 1 d . . . . .
S1 S 1.10093(5) 0.26516(3) 0.04653(3) 0.01062(10) Uani 1 1 d . . . . .
N1 N 0.82930(15) 0.32565(10) 0.06158(10) 0.0113(3) Uani 1 1 d . . . . .
N2 N 0.88571(15) 0.16018(10) 0.07855(10) 0.0115(3) Uani 1 1 d . . . . .
N3 N 1.09263(15) 0.15627(10) 0.19372(10) 0.0104(3) Uani 1 1 d . . . . .
N4 N 0.89652(16) 0.26396(10) 0.23861(10) 0.0109(3) Uani 1 1 d . . . . .
O1 O 0.85053(14) 0.52346(9) 0.15984(9) 0.0208(3) Uani 1 1 d . . . . .
O2 O 1.00573(14) 0.46982(9) 0.10908(9) 0.0192(3) Uani 1 1 d . . . . .
O3 O 1.13862(13) 0.31990(8) 0.23377(8) 0.0120(3) Uani 1 1 d . . . . .
O4 O 1.32149(14) 0.28820(9) 0.32622(9) 0.0224(3) Uani 1 1 d . . . . .
O5 O 1.14758(14) 0.18131(9) 0.02029(9) 0.0172(3) Uani 1 1 d . . . . .
C1 C 0.8962(2) 0.47326(12) 0.11371(13) 0.0150(4) Uani 1 1 d . . . . .
C2 C 0.80157(19) 0.41194(12) 0.05768(12) 0.0133(4) Uani 1 1 d . . . . .
C3 C 0.6926(2) 0.44469(14) 0.00360(13) 0.0181(4) Uani 1 1 d . . . . .
H3 H 0.6748 0.5057 0.0035 0.022 Uiso 1 1 calc R U . . .
C4 C 0.6101(2) 0.38932(14) -0.04993(13) 0.0198(5) Uani 1 1 d . . . . .
H4 H 0.5370 0.4116 -0.0887 0.024 Uiso 1 1 calc R U . . .
C5 C 0.6366(2) 0.30016(14) -0.04573(13) 0.0177(4) Uani 1 1 d . . . . .
H5 H 0.5806 0.2602 -0.0812 0.021 Uiso 1 1 calc R U . . .
C6 C 0.7446(2) 0.26970(12) 0.01030(12) 0.0131(4) Uani 1 1 d . . . . .
C7 C 0.77782(19) 0.17537(13) 0.01923(12) 0.0136(4) Uani 1 1 d . . . . .
C8 C 0.7126(2) 0.10560(14) -0.02682(13) 0.0190(4) Uani 1 1 d . . . . .
H8 H 0.6366 0.1155 -0.0690 0.023 Uiso 1 1 calc R U . . .
C9 C 0.7605(2) 0.02110(14) -0.01016(14) 0.0195(5) Uani 1 1 d . . . . .
H9 H 0.7171 -0.0271 -0.0414 0.023 Uiso 1 1 calc R U . . .
C10 C 0.8711(2) 0.00677(13) 0.05173(13) 0.0170(4) Uani 1 1 d . . . . .
H10 H 0.9033 -0.0510 0.0635 0.020 Uiso 1 1 calc R U . . .
C11 C 0.93392(19) 0.07766(12) 0.09610(12) 0.0129(4) Uani 1 1 d . . . . .
C12 C 1.05458(19) 0.07562(12) 0.16179(12) 0.0125(4) Uani 1 1 d . . . . .
C13 C 1.1313(2) 0.00341(13) 0.18946(12) 0.0152(4) Uani 1 1 d . . . . .
H13 H 1.1062 -0.0536 0.1681 0.018 Uiso 1 1 calc R U . . .
C14 C 1.2445(2) 0.01599(13) 0.24841(12) 0.0172(4) Uani 1 1 d . . . . .
H14 H 1.2980 -0.0328 0.2676 0.021 Uiso 1 1 calc R U . . .
C15 C 1.2815(2) 0.09944(13) 0.28020(12) 0.0164(4) Uani 1 1 d . . . . .
H15 H 1.3597 0.1082 0.3206 0.020 Uiso 1 1 calc R U . . .
C16 C 1.20111(19) 0.16955(12) 0.25133(12) 0.0132(4) Uani 1 1 d . . . . .
C17 C 1.2245(2) 0.26687(12) 0.27397(12) 0.0132(4) Uani 1 1 d . . . . .
C18 C 0.8351(2) 0.19888(13) 0.26507(13) 0.0175(4) Uani 1 1 d . . . . .
H18 H 0.8277 0.1438 0.2371 0.021 Uiso 1 1 calc R U . . .
C19 C 0.7819(2) 0.20893(15) 0.33165(15) 0.0256(5) Uani 1 1 d . . . . .
H19 H 0.7399 0.1612 0.3494 0.031 Uiso 1 1 calc R U . . .
C20 C 0.7904(2) 0.28928(15) 0.37232(15) 0.0247(5) Uani 1 1 d . . . . .
H20 H 0.7533 0.2978 0.4176 0.030 Uiso 1 1 calc R U . . .
C21 C 0.8542(2) 0.35701(13) 0.34537(13) 0.0185(4) Uani 1 1 d . . . . .
H21 H 0.8617 0.4129 0.3719 0.022 Uiso 1 1 calc R U . . .
C22 C 0.90651(19) 0.34185(13) 0.27951(12) 0.0138(4) Uani 1 1 d . . . . .
H22 H 0.9516 0.3880 0.2620 0.017 Uiso 1 1 calc R U . . .
C23 C 1.0235(2) 0.32363(13) -0.04535(12) 0.0160(4) Uani 1 1 d . . . . .
H23A H 1.0802 0.3303 -0.0818 0.024 Uiso 1 1 calc R U . . .
H23B H 0.9991 0.3817 -0.0296 0.024 Uiso 1 1 calc R U . . .
H23C H 0.9485 0.2913 -0.0756 0.024 Uiso 1 1 calc R U . . .
C24 C 1.2342(2) 0.33461(14) 0.08286(13) 0.0187(4) Uani 1 1 d . . . . .
H24A H 1.2913 0.3086 0.1330 0.028 Uiso 1 1 calc R U . . .
H24B H 1.2068 0.3925 0.0970 0.028 Uiso 1 1 calc R U . . .
H24C H 1.2778 0.3409 0.0385 0.028 Uiso 1 1 calc R U . . .
O1S O 0.9851(12) 0.5529(4) 0.3326(6) 0.0351(18) Uani 0.59(3) 1 d D . P A 1
H1S H 0.9613 0.5465 0.2801 0.053 Uiso 0.59(3) 1 calc R U P A 1
O1S' O 0.9381(19) 0.5615(8) 0.3262(10) 0.044(3) Uani 0.41(3) 1 d D . P A 2
H1S' H 0.8826 0.5685 0.2807 0.066 Uiso 0.41(3) 1 calc R U P A 2
C1S C 0.9997(3) 0.64292(17) 0.35189(18) 0.0422(7) Uani 1 1 d D . . . .
H1S1 H 1.0619 0.6504 0.4033 0.063 Uiso 0.59(3) 1 d R U P A 1
H1S2 H 0.9164 0.6656 0.3580 0.063 Uiso 0.59(3) 1 d R U P A 1
H1S3 H 1.0183 0.6733 0.3050 0.063 Uiso 0.59(3) 1 d R U P A 1
H1S4 H 1.0268 0.6451 0.4128 0.063 Uiso 0.41(3) 1 d R U P A 2
H1S5 H 0.9444 0.6899 0.3283 0.063 Uiso 0.41(3) 1 d R U P A 2
H1S6 H 1.0775 0.6471 0.3303 0.063 Uiso 0.41(3) 1 d R U P A 2
O2S O 0.61628(16) 0.49673(10) 0.18930(12) 0.0324(4) Uani 1 1 d . . . . .
H2S H 0.6887 0.4973 0.1820 0.049 Uiso 1 1 calc R U . . .
C2S C 0.5697(2) 0.41002(16) 0.18123(17) 0.0331(6) Uani 1 1 d . . . . .
H2S1 H 0.6362 0.3697 0.2104 0.050 Uiso 1 1 calc R U . . .
H2S2 H 0.5418 0.3943 0.1214 0.050 Uiso 1 1 calc R U . . .
H2S3 H 0.4987 0.4059 0.2063 0.050 Uiso 1 1 calc R U . . .

loop_
_atom_site_aniso_label
_atom_site_aniso_U_11
_atom_site_aniso_U_22
_atom_site_aniso_U_33
_atom_site_aniso_U_23
_atom_site_aniso_U_13
_atom_site_aniso_U_12
Ru1 0.00964(9) 0.00674(8) 0.00939(8) -0.00021(5) 0.00231(6) -0.00017(5)
S1 0.0121(3) 0.0089(2) 0.0113(2) -0.00047(16) 0.00378(18) -0.00086(17)
N1 0.0111(9) 0.0097(8) 0.0135(8) 0.0001(6) 0.0039(7) -0.0006(6)
N2 0.0137(9) 0.0098(8) 0.0117(8) -0.0004(6) 0.0048(7) -0.0010(6)
N3 0.0124(9) 0.0080(8) 0.0110(8) 0.0006(6) 0.0035(6) 0.0000(6)
N4 0.0116(9) 0.0097(8) 0.0113(8) 0.0003(6) 0.0031(6) 0.0005(6)
O1 0.0225(9) 0.0142(8) 0.0256(8) -0.0068(6) 0.0066(7) -0.0005(6)
O2 0.0143(9) 0.0149(8) 0.0261(9) -0.0015(6) 0.0016(6) -0.0004(6)
O3 0.0114(8) 0.0096(7) 0.0136(7) -0.0004(5) 0.0010(5) 0.0007(5)
O4 0.0198(9) 0.0143(8) 0.0250(8) -0.0013(6) -0.0081(7) -0.0010(6)
O5 0.0235(9) 0.0112(7) 0.0207(8) -0.0010(5) 0.0123(6) 0.0025(6)
C1 0.0190(12) 0.0068(9) 0.0168(10) 0.0029(7) 0.0004(8) 0.0012(8)
C2 0.0143(11) 0.0104(9) 0.0158(10) 0.0002(7) 0.0053(8) 0.0004(7)
C3 0.0186(12) 0.0129(10) 0.0212(11) 0.0013(8) 0.0026(9) 0.0028(8)
C4 0.0130(12) 0.0219(11) 0.0214(11) 0.0020(8) -0.0009(9) 0.0037(8)
C5 0.0151(12) 0.0168(11) 0.0189(11) -0.0031(8) 0.0002(8) -0.0019(8)
C6 0.0145(11) 0.0120(10) 0.0134(10) -0.0012(7) 0.0048(8) -0.0010(8)
C7 0.0133(11) 0.0128(10) 0.0142(10) -0.0006(7) 0.0027(8) -0.0003(8)
C8 0.0165(12) 0.0193(11) 0.0187(11) -0.0023(8) 0.0002(9) -0.0017(8)
C9 0.0199(12) 0.0149(11) 0.0233(12) -0.0061(8) 0.0052(9) -0.0056(8)
C10 0.0210(12) 0.0097(10) 0.0205(11) -0.0023(8) 0.0061(9) -0.0024(8)
C11 0.0136(11) 0.0110(9) 0.0147(10) -0.0010(7) 0.0051(8) -0.0012(7)
C12 0.0160(11) 0.0097(9) 0.0130(9) -0.0010(7) 0.0060(8) -0.0019(8)
C13 0.0211(12) 0.0098(9) 0.0161(10) -0.0012(7) 0.0072(8) 0.0004(8)
C14 0.0226(13) 0.0111(10) 0.0173(11) 0.0021(7) 0.0043(9) 0.0053(8)
C15 0.0172(12) 0.0143(10) 0.0152(10) 0.0009(8) 0.0001(8) 0.0034(8)
C16 0.0168(11) 0.0115(10) 0.0117(10) 0.0000(7) 0.0046(8) 0.0008(8)
C17 0.0151(11) 0.0113(9) 0.0134(10) 0.0006(7) 0.0039(8) 0.0003(7)
C18 0.0181(12) 0.0147(10) 0.0208(11) -0.0013(8) 0.0070(9) -0.0023(8)
C19 0.0330(15) 0.0192(12) 0.0316(13) 0.0002(9) 0.0207(11) -0.0059(10)
C20 0.0310(15) 0.0227(12) 0.0268(13) -0.0004(9) 0.0189(11) 0.0005(10)
C21 0.0230(13) 0.0137(10) 0.0207(11) -0.0012(8) 0.0093(9) 0.0021(8)
C22 0.0134(11) 0.0125(10) 0.0153(10) 0.0031(7) 0.0032(8) 0.0014(8)
C23 0.0181(12) 0.0189(11) 0.0107(10) 0.0038(7) 0.0035(8) 0.0012(8)
C24 0.0163(12) 0.0207(11) 0.0194(11) -0.0015(8) 0.0052(9) -0.0064(9)
O1S 0.040(5) 0.030(2) 0.025(3) -0.0035(16) -0.012(3) -0.011(2)
O1S' 0.042(7) 0.040(4) 0.037(4) 0.004(3) -0.014(5) -0.018(4)
C1S 0.0421(19) 0.0330(16) 0.0461(18) -0.0144(12) 0.0022(14) 0.0006(12)
O2S 0.0229(10) 0.0230(9) 0.0533(12) -0.0052(8) 0.0137(9) 0.0000(7)
C2S 0.0260(15) 0.0298(14) 0.0427(16) 0.0011(11) 0.0079(12) -0.0029(11)

loop_
_atom_type_symbol
_atom_type_description
_atom_type_scat_dispersion_real
_atom_type_scat_dispersion_imag
_atom_type_scat_source
C C 0.0033 0.0016 'International Tables Vol C Tables 4.2.6.8 and 6.1.1.4'
H H 0.0000 0.0000 'International Tables Vol C Tables 4.2.6.8 and 6.1.1.4'
N N 0.0061 0.0033 'International Tables Vol C Tables 4.2.6.8 and 6.1.1.4'
O O 0.0106 0.0060 'International Tables Vol C Tables 4.2.6.8 and 6.1.1.4'
S S 0.1246 0.1234 'International Tables Vol C Tables 4.2.6.8 and 6.1.1.4'
Ru Ru -1.2594 0.8363 'International Tables Vol C Tables 4.2.6.8 and 6.1.1.4'

loop_
_geom_angle_atom_site_label_1
_geom_angle_atom_site_label_2
_geom_angle_atom_site_label_3
_geom_angle
N2 Ru1 N3 81.18(7)
N2 Ru1 N4 97.06(6)
N3 Ru1 N4 93.31(6)
N2 Ru1 N1 77.77(6)
N3 Ru1 N1 158.90(6)
N4 Ru1 N1 87.86(6)
N2 Ru1 O3 158.58(6)
N3 Ru1 O3 77.45(6)
N4 Ru1 O3 82.82(6)
N1 Ru1 O3 123.54(6)
N2 Ru1 S1 91.58(5)
N3 Ru1 S1 88.73(5)
N4 Ru1 S1 171.33(5)
N1 Ru1 S1 93.27(4)
O3 Ru1 S1 89.41(4)
O5 S1 C23 108.14(9)
O5 S1 C24 106.77(9)
C23 S1 C24 99.06(10)
O5 S1 Ru1 116.64(6)
C23 S1 Ru1 113.08(7)
C24 S1 Ru1 111.56(7)
C2 N1 C6 117.73(18)
C2 N1 Ru1 130.12(14)
C6 N1 Ru1 112.09(12)
C7 N2 C11 122.18(17)
C7 N2 Ru1 121.88(13)
C11 N2 Ru1 115.88(13)
C16 N3 C12 122.73(17)
C16 N3 Ru1 120.74(13)
C12 N3 Ru1 116.21(13)
C18 N4 C22 117.98(17)
C18 N4 Ru1 126.10(13)
C22 N4 Ru1 115.87(12)
C17 O3 Ru1 113.86(12)
O2 C1 O1 127.79(19)
O2 C1 C2 117.73(17)
O1 C1 C2 114.48(18)
N1 C2 C3 121.96(19)
N1 C2 C1 117.38(18)
C3 C2 C1 120.64(17)
C4 C3 C2 120.38(19)
C3 C4 C5 118.2(2)
C6 C5 C4 119.7(2)
N1 C6 C5 121.89(18)
N1 C6 C7 115.41(18)
C5 C6 C7 122.70(19)
N2 C7 C8 119.69(18)
N2 C7 C6 112.81(17)
C8 C7 C6 127.48(19)
C7 C8 C9 119.0(2)
C10 C9 C8 120.39(19)
C11 C10 C9 119.15(19)
N2 C11 C10 119.57(19)
N2 C11 C12 113.57(16)
C10 C11 C12 126.83(18)
N3 C12 C13 119.31(19)
N3 C12 C11 113.01(17)
C13 C12 C11 127.60(18)
C14 C13 C12 118.80(18)
C13 C14 C15 120.81(19)
C16 C15 C14 118.35(19)
N3 C16 C15 119.99(18)
N3 C16 C17 112.43(17)
C15 C16 C17 127.47(19)
O4 C17 O3 125.60(18)
O4 C17 C16 119.06(18)
O3 C17 C16 115.33(17)
N4 C18 C19 122.33(19)
C18 C19 C20 119.5(2)
C19 C20 C21 118.51(19)
C22 C21 C20 118.82(19)
N4 C22 C21 122.86(18)

loop_
_geom_bond_atom_site_label_1
_geom_bond_atom_site_label_2
_geom_bond_distance
Ru1 N2 1.9598(16)
Ru1 N3 1.9677(16)
Ru1 N4 2.1054(16)
Ru1 N1 2.1647(17)
Ru1 O3 2.1713(14)
Ru1 S1 2.2522(5)
S1 O5 1.4840(14)
S1 C23 1.768(2)
S1 C24 1.783(2)
N1 C2 1.347(2)
N1 C6 1.378(2)
N2 C7 1.346(3)
N2 C11 1.366(2)
N3 C16 1.332(3)
N3 C12 1.358(2)
N4 C18 1.338(2)
N4 C22 1.354(2)
O1 C1 1.272(2)
O2 C1 1.234(2)
O3 C17 1.288(2)
O4 C17 1.227(2)
C1 C2 1.518(3)
C2 C3 1.387(3)
C3 C4 1.376(3)
C4 C5 1.387(3)
C5 C6 1.381(3)
C6 C7 1.481(3)
C7 C8 1.391(3)
C8 C9 1.391(3)
C9 C10 1.385(3)
C10 C11 1.383(3)
C11 C12 1.478(3)
C12 C13 1.390(3)
C13 C14 1.378(3)
C14 C15 1.394(3)
C15 C16 1.390(3)
C16 C17 1.534(3)
C18 C19 1.382(3)
C19 C20 1.386(3)
C20 C21 1.387(3)
C21 C22 1.376(3)
O1S C1S 1.407(6)
O1S' C1S 1.424(8)
O2S C2S 1.411(3)

loop_
_geom_torsion_atom_site_label_1
_geom_torsion_atom_site_label_2
_geom_torsion_atom_site_label_3
_geom_torsion_atom_site_label_4
_geom_torsion
C6 N1 C2 C3 -0.7(3)
Ru1 N1 C2 C3 -177.92(14)
C6 N1 C2 C1 -179.35(16)
Ru1 N1 C2 C1 3.5(2)
O2 C1 C2 N1 53.6(2)
O1 C1 C2 N1 -127.20(19)
O2 C1 C2 C3 -125.1(2)
O1 C1 C2 C3 54.2(3)
N1 C2 C3 C4 -1.7(3)
C1 C2 C3 C4 176.88(18)
C2 C3 C4 C5 2.5(3)
C3 C4 C5 C6 -1.0(3)
C2 N1 C6 C5 2.3(3)
Ru1 N1 C6 C5 179.95(15)
C2 N1 C6 C7 -178.08(16)
Ru1 N1 C6 C7 -0.4(2)
C4 C5 C6 N1 -1.4(3)
C4 C5 C6 C7 178.98(18)
C11 N2 C7 C8 -0.6(3)
Ru1 N2 C7 C8 176.51(14)
C11 N2 C7 C6 -179.28(16)
Ru1 N2 C7 C6 -2.2(2)
N1 C6 C7 N2 1.6(2)
C5 C6 C7 N2 -178.79(18)
N1 C6 C7 C8 -177.01(18)
C5 C6 C7 C8 2.6(3)
N2 C7 C8 C9 0.3(3)
C6 C7 C8 C9 178.76(19)
C7 C8 C9 C10 0.4(3)
C8 C9 C10 C11 -0.7(3)
C7 N2 C11 C10 0.3(3)
Ru1 N2 C11 C10 -177.00(14)
C7 N2 C11 C12 178.56(16)
Ru1 N2 C11 C12 1.3(2)
C9 C10 C11 N2 0.4(3)
C9 C10 C11 C12 -177.69(19)
C16 N3 C12 C13 -0.3(3)
Ru1 N3 C12 C13 173.19(14)
C16 N3 C12 C11 -177.43(17)
Ru1 N3 C12 C11 -3.9(2)
N2 C11 C12 N3 1.7(2)
C10 C11 C12 N3 179.84(18)
N2 C11 C12 C13 -175.14(18)
C10 C11 C12 C13 3.0(3)
N3 C12 C13 C14 -0.3(3)
C11 C12 C13 C14 176.29(18)
C12 C13 C14 C15 0.3(3)
C13 C14 C15 C16 0.3(3)
C12 N3 C16 C15 1.0(3)
Ru1 N3 C16 C15 -172.21(14)
C12 N3 C16 C17 177.46(16)
Ru1 N3 C16 C17 4.2(2)
C14 C15 C16 N3 -1.0(3)
C14 C15 C16 C17 -176.86(18)
Ru1 O3 C17 O4 176.53(17)
Ru1 O3 C17 C16 -2.1(2)
N3 C16 C17 O4 -179.78(18)
C15 C16 C17 O4 -3.7(3)
N3 C16 C17 O3 -1.1(2)
C15 C16 C17 O3 175.06(18)
C22 N4 C18 C19 0.3(3)
Ru1 N4 C18 C19 177.56(17)
N4 C18 C19 C20 0.9(4)
C18 C19 C20 C21 -1.0(4)
C19 C20 C21 C22 0.0(3)
C18 N4 C22 C21 -1.4(3)
Ru1 N4 C22 C21 -178.93(16)
C20 C21 C22 N4 1.3(3)
